data_9011382
loop_
_publ_author_name
'Guo, G.-C.'
'Cheng, W.-D.'
'Chen, J.-T.'
'Zhuang, H.-H.'
'Huang, J.-S.'
'Zhang, Q.-E.'

_publ_section_title
;
 Monoclinic Mg2B2O5
 Locality: synthetic
;
_journal_name_full 'Acta Crystallographica, Section C'
_journal_page_first 2469
_journal_page_last 2471
_journal_paper_doi 10.1107/S0108270195008298
_journal_volume 51
_journal_year 1995
_chemical_formula_sum 'B2 Mg2 O5'
_chemical_name_mineral Suanite
_space_group_IT_number 14
_symmetry_space_group_name_Hall '-P 2ybc'
_symmetry_space_group_name_H-M 'P 1 21/c 1'
_cell_angle_alpha 90
_cell_angle_beta 104.26
_cell_angle_gamma 90
_cell_length_a 9.197
_cell_length_b 3.1228
_cell_length_c 12.303
_cell_formula_units_Z 4
_cell_volume 342.460
_exptl_crystal_density_diffrn 2.914
_cod_original_formula_sum 'Mg2 B2 O5'
_cod_database_code 9011382

loop_
_symmetry_equiv_pos_as_xyz
x,y,z
x,1/2-y,1/2+z
-x,1/2+y,1/2-z
-x,-y,-z

loop_
_atom_site_aniso_label
_atom_site_aniso_U_11
_atom_site_aniso_U_22
_atom_site_aniso_U_33
_atom_site_aniso_U_12
_atom_site_aniso_U_13
_atom_site_aniso_U_23
Mg1 0.00800 0.00600 0.00350 0.00000 0.00180 0.00090
Mg2 0.00670 0.00700 0.00630 -0.00180 0.00210 -0.00090
B1 0.00600 0.00700 0.00400 0.00000 0.00300 0.00400
B2 0.00600 0.00400 0.00600 0.00000 0.00300 -0.00100
O1 0.00300 0.00800 0.00900 0.00100 0.00200 0.00000
O2 0.00600 0.00600 0.00500 0.00100 0.00000 0.00200
O3 0.00900 0.00800 0.00400 -0.00100 0.00100 0.00100
O4 0.00600 0.00800 0.00400 0.00100 -0.00100 0.00200
O5 0.00600 0.01100 0.00400 -0.00300 0.00200 0.00000

loop_
_atom_site_label
_atom_site_fract_x
_atom_site_fract_y
_atom_site_fract_z
_atom_site_U_iso_or_equiv
Mg1 0.10230 0.21330 0.18580 0.00560
Mg2 0.64400 0.29610 0.89470 0.00650
B1 0.35730 -0.22800 0.34110 0.00500
B2 0.16830 -0.65400 -0.06060 0.00500
O1 0.49570 -0.80200 0.13700 0.00710
O2 0.25820 -0.27800 0.23810 0.00580
O3 0.18040 0.22000 0.04630 0.00710
O4 -0.05350 -0.29100 0.15220 0.00650
O5 0.30050 -0.42600 -0.06930 0.00690

_cod_duplicate_entry 2004240
